data_4126096
loop_
_publ_author_name
'Zhang, Feng-Ming'
'Dong, Long-Zhang'
'Qin, Jun-Sheng'
'Guan, Wei'
'Liu, Jiang'
'Li, Shun-Li'
'Lu, Meng'
'Lan, Ya-Qian'
'Su, Zhong-Min'
'Zhou, Hong-Cai'

_publ_section_title
;
 Effect of Imidazole Arrangements on Proton-Conductivity in Metal-Organic
 Frameworks.
;
_journal_issue 17
_journal_name_full 'Journal of the American Chemical Society'
_journal_page_first 6183
_journal_page_last 6189
_journal_paper_doi 10.1021/jacs.7b01559
_journal_volume 139
_journal_year 2017
_chemical_formula_moiety '0.06(C918 H612 Fe54 N108 O234)'
_chemical_formula_sum 'C51 H34 Fe3 N6 O13'
_chemical_formula_weight 1106.39
_space_group_crystal_system trigonal
_space_group_IT_number 167
_space_group_name_Hall '-R 3 2"c'
_space_group_name_H-M_alt 'R -3 c'
_symmetry_space_group_name_Hall '-R 3 2"c'
_symmetry_space_group_name_H-M 'R -3 c :H'
_atom_sites_solution_hydrogens geom
_atom_sites_solution_primary dual
_audit_creation_date 2017-03-31
_audit_creation_method
;
Olex2 1.2
(compiled 2017.03.28 svn.r3405 for OlexSys, GUI svn.r5335)
;
_cell_angle_alpha 90
_cell_angle_beta 90
_cell_angle_gamma 120
_cell_formula_units_Z 18
_cell_length_a 27.696(5)
_cell_length_b 27.696
_cell_length_c 72.829(13)
_cell_measurement_reflns_used 7523
_cell_measurement_temperature 100(2)
_cell_measurement_theta_max 23.034
_cell_measurement_theta_min 2.231
_cell_volume 48380(12)
_computing_cell_refinement 'SAINT v8.34A (Bruker, 2013)'
_computing_data_reduction 'SAINT v8.34A (Bruker, 2013)'
_computing_molecular_graphics 'Olex2 (Dolomanov et al., 2009)'
_computing_publication_material 'Olex2 (Dolomanov et al., 2009)'
_computing_structure_refinement 'ShelXL (Sheldrick, 2015)'
_computing_structure_solution 'ShelXT (Sheldrick, 2015)'
_diffrn_ambient_temperature 100.45
_diffrn_detector 'Bruker APEX2 area detector'
_diffrn_detector_area_resol_mean 7.9
_diffrn_detector_type 'CCD area detector'
_diffrn_measured_fraction_theta_full 0.988
_diffrn_measured_fraction_theta_max 0.988
_diffrn_measurement_device 'three-circle diffractometer'
_diffrn_measurement_method '\w and \f scans'
_diffrn_radiation_monochromator 'mirror optics'
_diffrn_radiation_probe x-ray
_diffrn_radiation_type MoK\a
_diffrn_radiation_wavelength 0.71073
_diffrn_reflns_av_R_equivalents 0.0797
_diffrn_reflns_av_unetI/netI 0.0500
_diffrn_reflns_Laue_measured_fraction_full 0.988
_diffrn_reflns_Laue_measured_fraction_max 0.988
_diffrn_reflns_limit_h_max 30
_diffrn_reflns_limit_h_min -29
_diffrn_reflns_limit_k_max 28
_diffrn_reflns_limit_k_min -30
_diffrn_reflns_limit_l_max 80
_diffrn_reflns_limit_l_min -66
_diffrn_reflns_number 49893
_diffrn_reflns_point_group_measured_fraction_full 0.988
_diffrn_reflns_point_group_measured_fraction_max 0.988
_diffrn_reflns_theta_full 23.162
_diffrn_reflns_theta_max 23.162
_diffrn_reflns_theta_min 1.693
_diffrn_source 'microfocus sealed X-ray tube'
_diffrn_source_type 'Incoatec I\ms'
_exptl_absorpt_coefficient_mu 0.432
_exptl_absorpt_correction_T_max 0.7449
_exptl_absorpt_correction_T_min 0.6556
_exptl_absorpt_correction_type multi-scan
_exptl_crystal_colour 'clear reddish orange'
_exptl_crystal_colour_lustre clear
_exptl_crystal_colour_modifier reddish
_exptl_crystal_colour_primary orange
_exptl_crystal_density_diffrn 0.684
_exptl_crystal_description block
_exptl_crystal_F_000 10152
_exptl_crystal_size_max 0.15
_exptl_crystal_size_mid 0.15
_exptl_crystal_size_min 0.15
_platon_squeeze_details
;
TITL 1         R -3 c       R = 0.17
CELL   27.6960   27.6960   72.8290     90.00     90.00    120.00
SPGR R-3c
# Solvent Accessible Volume =     31727
# Electrons Found in S.A.V. =      6440
# Note: Atoms in Void as Cxxx and Qxxx all others
C101 0.680 0.572 0.464 !       2.70 eA-3
C102 0.658 0.603 0.522 !       1.83 eA-3
C103 0.787 0.407 0.224 !       1.75 eA-3
C104 0.548 0.292 0.940 !       1.72 eA-3
C105 0.154 0.366 0.168 !       1.71 eA-3
C106 0.549 0.132 0.374 !       1.69 eA-3
C107 0.798 0.122-0.001 !       1.67 eA-3
C108 0.202 0.878 0.001 !       1.67 eA-3
C109 0.522 0.105 0.031 !       1.66 eA-3
C110 0.336 0.673 0.202 !       1.65 eA-3
C111 0.493 0.992 0.383 !       1.62 eA-3
C112 0.900 0.444 0.874 !       1.59 eA-3
C113 0.452 0.506 0.168 !       1.55 eA-3
C114 0.616 0.678 0.605 !       1.54 eA-3
C115 0.370 0.603 0.284 !       1.54 eA-3
C116 0.242 0.979 0.317 !       1.53 eA-3
C117 0.299 0.312 0.070 !       1.52 eA-3
C118 0.484 0.985 0.500 !       1.51 eA-3
C119 0.907 0.805 0.202 !       1.49 eA-3
C120 0.094 0.898 0.296 !       1.49 eA-3
C121 1.000 1.002 0.313 !       1.47 eA-3
C122 0.172 0.072 0.652 !       1.47 eA-3
C123 0.101 0.928 0.848 !       1.46 eA-3
C124 0.256 0.803 0.379 !       1.46 eA-3
C125 0.773 0.508 0.489 !       1.45 eA-3
C126 0.851 0.406 0.482 !       1.45 eA-3
C127 0.813 0.924 0.852 !       1.43 eA-3
C128 0.101 0.404 0.863 !       1.40 eA-3
Q129 0.054 0.595 0.223 !       1.39 eA-3
C130 0.999 1.001 0.051 !       1.36 eA-3
C131 0.280 0.024 0.243 !       1.35 eA-3
C132 0.492 0.021 0.508 !       1.34 eA-3
C133 0.744 0.885 0.293 !       1.34 eA-3
C134 0.523 0.047 0.382 !       1.33 eA-3
C135 0.337 0.702 0.855 !       1.33 eA-3
C136 0.569 0.145 0.378 !       1.32 eA-3
C137 0.978 0.234 0.945 !       1.31 eA-3
C138 0.663 0.664 0.249 !       1.30 eA-3
C139 0.743 0.553 0.610 !       1.28 eA-3
Q140 0.915 0.786 0.449 !       1.27 eA-3
C141 0.397 0.276 0.969 !       1.26 eA-3
C142 0.259 0.775 0.495 !       1.26 eA-3
Q143 0.642 0.541 0.074 !       1.25 eA-3
C144 1.000 0.976 0.164 !       1.24 eA-3
C145 0.329 0.707 0.976 !       1.24 eA-3
C146 0.446 0.116 0.277 !       1.22 eA-3
C147 0.814 0.400 0.975 !       1.22 eA-3
C148 0.508 0.232 0.691 !       1.21 eA-3
C149 0.867 0.421 0.992 !       1.21 eA-3
C150 0.992 0.312 0.238 !       1.20 eA-3
C151 0.008 0.091 0.257 !       1.20 eA-3
C152 0.151 0.336 0.222 !       1.19 eA-3
C153 0.721 0.844 0.965 !       1.19 eA-3
Q154 0.992 0.655 0.598 !       1.19 eA-3
C155 0.673 0.835 0.848 !       1.18 eA-3
C156 0.087 0.552 0.468 !       1.18 eA-3
C157 0.593 0.318 0.212 !       1.18 eA-3
C158 0.743 0.945 0.758 !       1.17 eA-3
Q159 0.828 0.968 0.546 !       1.17 eA-3
C160 0.758 0.522 0.995 !       1.17 eA-3
Q161 0.719 0.214 0.371 !       1.16 eA-3
C162 0.336 0.674 0.937 !       1.15 eA-3
Q163 0.010 0.673 0.929 !       1.15 eA-3
C164 0.063 0.681 0.394 !       1.14 eA-3
C165 0.632 0.633 0.250 !       1.14 eA-3
C166 0.922 0.767 0.727 !       1.14 eA-3
C167 0.769 0.073 0.836 !       1.13 eA-3
C168 0.386 0.921 0.926 !       1.13 eA-3
C169 0.588 0.168 0.194 !       1.12 eA-3
C170 0.806 0.943 0.304 !       1.11 eA-3
Q171 0.344 0.642 0.118 !       1.11 eA-3
C172 0.255 0.508 0.527 !       1.10 eA-3
C173 0.150 0.085 0.847 !       1.09 eA-3
C174 0.314 0.395 0.340 !       1.09 eA-3
C175 0.089 0.590 0.952 !       1.08 eA-3
C176 0.938 0.863 0.656 !       1.08 eA-3
C177 0.149 0.054 0.157 !       1.08 eA-3
C178 0.515 0.436 0.015 !       1.07 eA-3
C179 0.603 0.823 0.210 !       1.07 eA-3
Q180 0.398 0.811 0.216 !       1.06 eA-3
C181 0.164 0.585 0.981 !       1.06 eA-3
Q182 0.406 0.268 0.578 !       1.05 eA-3
Q183 0.539 0.827 0.919 !       1.05 eA-3
C184 0.632 0.139 0.202 !       1.04 eA-3
C185 0.376 0.313 0.071 !       1.04 eA-3
C186 0.242 0.490 0.832 !       1.04 eA-3
C187 0.768 0.313 0.976 !       1.04 eA-3
C188 0.774 0.310 0.457 !       1.04 eA-3
Q189 1.001 0.727 0.922 !       1.03 eA-3
Q190 0.750 0.263 0.884 !       1.03 eA-3
C191 0.257 0.743 0.196 !       1.03 eA-3
C192 0.991 0.907 0.891 !       1.03 eA-3
Q193 0.209 0.547 0.168 !       1.02 eA-3
Q194 0.877 0.789 0.367 !       1.02 eA-3
C195 0.642 0.305 0.509 !       1.02 eA-3
C196 0.069 0.516 0.913 !       1.02 eA-3
C197 0.132 0.229 0.792 !       1.02 eA-3
C198 0.893 0.790 0.323 !       1.01 eA-3
C199 0.275 0.779 0.476 !       1.01 eA-3
;
_refine_diff_density_max 1.066
_refine_diff_density_min -0.914
_refine_diff_density_rms 0.106
_refine_ls_extinction_method none
_refine_ls_goodness_of_fit_ref 1.125
_refine_ls_hydrogen_treatment constr
_refine_ls_matrix_type full
_refine_ls_number_parameters 358
_refine_ls_number_reflns 7570
_refine_ls_number_restraints 68
_refine_ls_restrained_S_all 1.131
_refine_ls_R_factor_all 0.1210
_refine_ls_R_factor_gt 0.0991
_refine_ls_shift/su_max 0.000
_refine_ls_shift/su_mean 0.000
_refine_ls_structure_factor_coef Fsqd
_refine_ls_weighting_details 'w=1/[\s^2^(Fo^2^)+(0.0651P)^2^+1252.5900P] where P=(Fo^2^+2Fc^2^)/3'
_refine_ls_weighting_scheme calc
_refine_ls_wR_factor_gt 0.2242
_refine_ls_wR_factor_ref 0.2382
_reflns_Friedel_coverage 0.000
_reflns_number_gt 6087
_reflns_number_total 7570
_reflns_threshold_expression 'I > 2\s(I)'
_cod_data_source_file ja7b01559_si_003.cif
_cod_data_source_block Im-Fe-MOF
_cod_original_cell_volume 48382(20)
_cod_database_code 4126096
_shelx_shelxl_version_number 2016/4
_shelx_space_group_comment
;
The symmetry employed for this shelxl refinement is uniquely defined
by the following loop, which should always be used as a source of
symmetry information in preference to the above space-group names.
They are only intended as comments.
;
_shelx_estimated_absorpt_t_max 0.938
_shelx_estimated_absorpt_t_min 0.938
_olex2_refinement_description
;
1. Fixed Uiso
 At 1.2 times of:
  All C(H) groups, All N(H) groups
2. Shared sites
{N2, C2}
3. Restrained distances
 N1-C1 = C2-C1
 1.4 with sigma of 0.02
4. Restrained planarity
 N3, C5B, N4B, C4B, C3B
 with sigma of 0.1
 C3A, C4A, N4A, C5A, N3
 with sigma of 0.1
 N1, C1_$1, C1, N2_$1, N2
 with sigma of 0.1
5. Uiso/Uaniso restraints and constraints
Uanis(C19) \\sim Ueq: with sigma of 0.005 and sigma for terminal atoms of 0.2
Uanis(C6) \\sim Ueq: with sigma of 0.01 and sigma for terminal atoms of 0.2
Uanis(O2) \\sim Ueq: with sigma of 0.005 and sigma for terminal atoms of 0.2
Uanis(C4A) \\sim Ueq, Uanis(C3B) \\sim Ueq: with sigma of 0.01 and sigma for
terminal atoms of 0.2
Uanis(C4B) \\sim Ueq: with sigma of 0.02 and sigma for terminal atoms of 0.2
Uanis(N4B) \\sim Ueq: with sigma of 0.02 and sigma for terminal atoms of 0.2
Uanis(C9) \\sim Ueq: with sigma of 0.005 and sigma for terminal atoms of 0.2
Uanis(C1) \\sim Ueq: with sigma of 0.05 and sigma for terminal atoms of 0.2
Uanis(C26) \\sim Ueq: with sigma of 0.004 and sigma for terminal atoms of 0.2
Uanis(N2) = Uanis(C2)
6. Others
 Fixed Sof: N2(0.5) C5B(0.25) H5B(0.25) N4B(0.25) H4B(0.25) C4B(0.25)
 H4BA(0.25) C3B(0.25) H3B(0.25) N4A(0.75) H4A(0.75) C2(0.5) C3A(0.75) H3A(0.75)
 C4A(0.75) H4AA(0.75) C5A(0.75) H5A(0.75)
7.a Aromatic/amide H refined with riding coordinates:
 N2(H2), C5B(H5B), N4B(H4B), C4B(H4BA), C3B(H3B), N4A(H4A), C1(H1), C3A(H3A),
 C4A(H4AA), C5A(H5A), C8(H8), C9(H9), C11(H11), C12(H12), C14(H14), C16(H16),
 C18(H18), C21(H21), C22(H22), C24(H24), C25(H25)
7.b Fitted pentagon refined as free rotating group:
 N3(C5B,N4B,C4B,C3B)
;
_platon_squeeze_void_probe_radius 1.20
_olex2_submission_special_instructions 'No special instructions were received'

loop_
_space_group_symop_operation_xyz
'x, y, z'
'-y, x-y, z'
'-x+y, -x, z'
'x-y, -y, -z+1/2'
'-x, -x+y, -z+1/2'
'y, x, -z+1/2'
'x+2/3, y+1/3, z+1/3'
'-y+2/3, x-y+1/3, z+1/3'
'-x+y+2/3, -x+1/3, z+1/3'
'x-y+2/3, -y+1/3, -z+5/6'
'-x+2/3, -x+y+1/3, -z+5/6'
'y+2/3, x+1/3, -z+5/6'
'x+1/3, y+2/3, z+2/3'
'-y+1/3, x-y+2/3, z+2/3'
'-x+y+1/3, -x+2/3, z+2/3'
'x-y+1/3, -y+2/3, -z+7/6'
'-x+1/3, -x+y+2/3, -z+7/6'
'y+1/3, x+2/3, -z+7/6'
'-x, -y, -z'
'y, -x+y, -z'
'x-y, x, -z'
'-x+y, y, z-1/2'
'x, x-y, z-1/2'
'-y, -x, z-1/2'
'-x+2/3, -y+1/3, -z+1/3'
'y+2/3, -x+y+1/3, -z+1/3'
'x-y+2/3, x+1/3, -z+1/3'
'-x+y+2/3, y+1/3, z-1/6'
'x+2/3, x-y+1/3, z-1/6'
'-y+2/3, -x+1/3, z-1/6'
'-x+1/3, -y+2/3, -z+2/3'
'y+1/3, -x+y+2/3, -z+2/3'
'x-y+1/3, x+2/3, -z+2/3'
'-x+y+1/3, y+2/3, z+1/6'
'x+1/3, x-y+2/3, z+1/6'
'-y+1/3, -x+2/3, z+1/6'

loop_
_atom_site_label
_atom_site_type_symbol
_atom_site_fract_x
_atom_site_fract_y
_atom_site_fract_z
_atom_site_U_iso_or_equiv
_atom_site_adp_type
_atom_site_occupancy
_atom_site_site_symmetry_order
_atom_site_calc_flag
_atom_site_refinement_flags_posn
_atom_site_refinement_flags_adp
_atom_site_refinement_flags_occupancy
_atom_site_disorder_assembly
_atom_site_disorder_group
Fe1 Fe 0.20689(4) -0.07048(4) 0.06976(2) 0.0160(3) Uani 1 1 d . . . . .
Fe2 Fe 0.33762(5) 0.00428(5) 0.083333 0.0182(3) Uani 1 2 d S T P . .
O1 O 0.2688(2) -0.0645(2) 0.083333 0.0185(14) Uani 1 2 d S T P . .
O2 O 0.25132(19) -0.02323(18) 0.04786(5) 0.0216(10) Uani 1 1 d . U . . .
O3 O 0.33998(19) 0.00940(19) 0.05596(5) 0.0251(11) Uani 1 1 d . . . . .
O4 O 0.61474(18) 0.0312(2) -0.08187(6) 0.0312(12) Uani 1 1 d . . . . .
O5 O 0.67035(18) 0.12415(18) -0.08497(6) 0.0243(10) Uani 1 1 d . . . . .
O6 O 0.33289(18) 0.19402(18) -0.05582(5) 0.0209(10) Uani 1 1 d . . . . .
O7 O 0.39559(18) 0.21162(18) -0.07787(5) 0.0220(10) Uani 1 1 d . . . . .
N1 N 0.4114(3) 0.0781(3) 0.083333 0.034(2) Uani 1 2 d DS T P A .
N2 N 0.4786(13) 0.1652(14) 0.0788(7) 0.43(5) Uani 0.5 1 d . . . A 3
H2 H 0.496375 0.199874 0.074864 0.515 Uiso 1 1 calc R . . A 3
N3 N 0.1368(2) -0.0792(2) 0.05569(7) 0.0274(14) Uani 1 1 d . . . . .
C5B C 0.0849(6) -0.1282(5) 0.0524(3) 0.051(10) Uani 0.25 1 d G . . B 2
H5B H 0.074426 -0.164697 0.056495 0.062 Uiso 0.25 1 calc R . . B 2
N4B N 0.0513(6) -0.1131(12) 0.0419(4) 0.13(2) Uani 0.25 1 d G U . B 2
H4B H 0.017187 -0.135844 0.038008 0.158 Uiso 0.25 1 calc R . . B 2
C4B C 0.0825(11) -0.0547(12) 0.0387(5) 0.081(15) Uani 0.25 1 d G U . B 2
H4BA H 0.070192 -0.033410 0.031988 0.098 Uiso 0.25 1 calc R . . B 2
C3B C 0.1353(9) -0.0338(5) 0.0472(4) 0.071(12) Uani 0.25 1 d G U . B 2
H3B H 0.164584 0.003978 0.047250 0.086 Uiso 0.25 1 calc R . . B 2
N4A N 0.0587(8) -0.0758(10) 0.0499(2) 0.181(11) Uani 0.75 1 d . . . B 1
H4A H 0.028778 -0.072829 0.051618 0.218 Uiso 0.75 1 calc R . . B 1
C1 C 0.4223(10) 0.1268(7) 0.0748(4) 0.287(16) Uani 1 1 d D U . . .
H1 H 0.397263 0.133172 0.067754 0.344 Uiso 1 1 calc R . . A 3
C2 C 0.4786(13) 0.1652(14) 0.0788(7) 0.43(5) Uani 0.5 1 d D . . A 1
C3A C 0.1269(7) -0.0892(7) 0.0377(2) 0.095(6) Uani 0.75 1 d . . . B 1
H3A H 0.150109 -0.094625 0.029352 0.114 Uiso 0.75 1 calc R . . B 1
C4A C 0.0777(8) -0.0904(8) 0.0331(3) 0.104(6) Uani 0.75 1 d . U . B 1
H4AA H 0.059956 -0.098966 0.021401 0.124 Uiso 0.75 1 calc R . . B 1
C5A C 0.0980(8) -0.0681(9) 0.0620(3) 0.122(8) Uani 0.75 1 d . . . B 1
H5A H 0.098465 -0.055743 0.074222 0.147 Uiso 0.75 1 calc R . . B 1
C6 C 0.3036(3) 0.0027(3) 0.04461(8) 0.0209(15) Uani 1 1 d . U . . .
C7 C 0.3221(3) 0.0263(3) 0.02598(9) 0.0266(16) Uani 1 1 d . . . . .
C8 C 0.3788(4) 0.0520(4) 0.02228(11) 0.047(2) Uani 1 1 d . . . . .
H8 H 0.404194 0.054385 0.031486 0.056 Uiso 1 1 calc R . . . .
C9 C 0.3981(3) 0.0745(3) 0.00468(10) 0.042(2) Uani 1 1 d . U . . .
H9 H 0.436591 0.090537 0.001905 0.050 Uiso 1 1 calc R . . . .
C10 C 0.3623(3) 0.0738(3) -0.00860(9) 0.0328(18) Uani 1 1 d . . . . .
C11 C 0.3059(3) 0.0490(3) -0.00447(9) 0.038(2) Uani 1 1 d . . . . .
H11 H 0.280819 0.048177 -0.013529 0.046 Uiso 1 1 calc R . . . .
C12 C 0.2858(3) 0.0259(3) 0.01237(9) 0.0328(18) Uani 1 1 d . . . . .
H12 H 0.247100 0.009440 0.014904 0.039 Uiso 1 1 calc R . . . .
C13 C 0.3851(3) 0.0988(3) -0.02693(9) 0.0352(19) Uani 1 1 d . . . . .
C14 C 0.4263(3) 0.0924(4) -0.03462(10) 0.048(2) Uani 1 1 d . . . . .
H14 H 0.438698 0.070531 -0.028305 0.057 Uiso 1 1 calc R . . . .
C15 C 0.4515(3) 0.1167(3) -0.05154(9) 0.0367(19) Uani 1 1 d . . . . .
C16 C 0.4341(3) 0.1496(3) -0.06040(9) 0.0297(17) Uani 1 1 d . . . . .
H16 H 0.451001 0.167137 -0.071672 0.036 Uiso 1 1 calc R . . . .
C17 C 0.3925(3) 0.1570(3) -0.05302(9) 0.0289(17) Uani 1 1 d . . . . .
C18 C 0.3678(3) 0.1315(3) -0.03602(9) 0.0308(17) Uani 1 1 d . . . . .
H18 H 0.339299 0.136886 -0.030850 0.037 Uiso 1 1 calc R . . . .
C19 C 0.3726(3) 0.1904(3) -0.06310(7) 0.0180(14) Uani 1 1 d . U . . .
C20 C 0.4956(3) 0.1068(3) -0.05938(9) 0.0347(19) Uani 1 1 d . . . . .
C21 C 0.4927(3) 0.0557(3) -0.05805(12) 0.048(2) Uani 1 1 d . . . . .
H21 H 0.461568 0.025708 -0.052126 0.058 Uiso 1 1 calc R . . . .
C22 C 0.5345(3) 0.0474(3) -0.06523(10) 0.0342(18) Uani 1 1 d . . . . .
H22 H 0.531519 0.011725 -0.064517 0.041 Uiso 1 1 calc R . . . .
C23 C 0.5800(3) 0.0908(3) -0.07332(9) 0.0322(19) Uani 1 1 d . . . . .
C24 C 0.5839(3) 0.1417(3) -0.07488(9) 0.037(2) Uani 1 1 d . . . . .
H24 H 0.615838 0.171649 -0.080491 0.045 Uiso 1 1 calc R . . . .
C25 C 0.5423(3) 0.1499(3) -0.06844(10) 0.040(2) Uani 1 1 d . . . . .
H25 H 0.544871 0.185117 -0.070069 0.048 Uiso 1 1 calc R . . . .
C26 C 0.6257(3) 0.0820(3) -0.08049(9) 0.0285(16) Uani 1 1 d . U . . .

loop_
_atom_site_aniso_label
_atom_site_aniso_U_11
_atom_site_aniso_U_22
_atom_site_aniso_U_33
_atom_site_aniso_U_23
_atom_site_aniso_U_13
_atom_site_aniso_U_12
Fe1 0.0217(5) 0.0203(5) 0.0064(4) 0.0027(4) 0.0012(4) 0.0108(4)
Fe2 0.0217(5) 0.0217(5) 0.0114(6) -0.0004(3) 0.0004(3) 0.0110(6)
O1 0.022(2) 0.022(2) 0.009(3) 0.0002(13) -0.0002(13) 0.010(3)
O2 0.033(3) 0.023(2) 0.012(2) 0.0134(17) 0.0082(18) 0.016(2)
O3 0.032(3) 0.040(3) 0.005(2) 0.0079(19) -0.001(2) 0.020(2)
O4 0.018(3) 0.043(3) 0.031(3) 0.000(2) -0.004(2) 0.014(2)
O5 0.019(2) 0.027(3) 0.027(2) -0.003(2) 0.005(2) 0.012(2)
O6 0.030(3) 0.030(3) 0.006(2) -0.0015(18) -0.0023(19) 0.019(2)
O7 0.027(3) 0.032(3) 0.009(2) 0.0110(19) 0.0054(19) 0.017(2)
N1 0.023(3) 0.023(3) 0.032(5) 0.002(2) -0.002(2) -0.007(4)
N2 0.27(5) 0.19(3) 0.46(7) 0.02(4) -0.07(4) -0.16(3)
N3 0.036(4) 0.031(3) 0.016(3) 0.006(2) -0.005(3) 0.018(3)
C5B 0.08(3) 0.05(2) 0.026(17) 0.015(15) -0.009(17) 0.03(2)
N4B 0.11(3) 0.15(3) 0.12(3) 0.033(18) -0.008(18) 0.053(19)
C4B 0.08(2) 0.09(2) 0.08(2) 0.014(17) -0.035(16) 0.047(17)
C3B 0.071(14) 0.067(14) 0.072(14) 0.005(9) -0.011(9) 0.031(10)
N4A 0.123(15) 0.39(4) 0.092(13) 0.010(19) -0.027(12) 0.17(2)
C1 0.22(2) 0.122(17) 0.35(3) 0.02(2) 0.01(2) -0.041(17)
C2 0.27(5) 0.19(3) 0.46(7) 0.02(4) -0.07(4) -0.16(3)
C3A 0.090(12) 0.147(17) 0.060(9) 0.020(10) -0.016(8) 0.068(12)
C4A 0.090(9) 0.136(10) 0.092(9) 0.017(8) -0.030(7) 0.062(8)
C5A 0.098(14) 0.19(2) 0.113(15) -0.062(15) -0.038(12) 0.094(16)
C6 0.035(4) 0.021(3) 0.010(3) 0.009(3) 0.015(3) 0.016(3)
C7 0.032(4) 0.039(4) 0.021(3) 0.008(3) 0.004(3) 0.027(4)
C8 0.049(5) 0.066(6) 0.034(4) 0.023(4) 0.015(4) 0.036(5)
C9 0.036(4) 0.056(4) 0.036(3) 0.015(3) 0.018(3) 0.024(3)
C10 0.035(4) 0.053(5) 0.026(4) 0.020(3) 0.013(3) 0.034(4)
C11 0.043(5) 0.065(6) 0.018(4) 0.020(4) 0.003(3) 0.037(4)
C12 0.031(4) 0.052(5) 0.021(4) 0.008(3) 0.004(3) 0.025(4)
C13 0.041(5) 0.067(6) 0.016(3) 0.023(4) 0.018(3) 0.041(4)
C14 0.057(6) 0.084(7) 0.031(4) 0.037(4) 0.030(4) 0.057(5)
C15 0.042(5) 0.064(5) 0.025(4) 0.014(4) 0.016(3) 0.042(4)
C16 0.033(4) 0.043(5) 0.023(4) 0.013(3) 0.008(3) 0.026(4)
C17 0.037(4) 0.041(4) 0.019(3) 0.004(3) 0.002(3) 0.026(4)
C18 0.027(4) 0.047(5) 0.028(4) 0.003(3) 0.005(3) 0.025(4)
C19 0.022(3) 0.024(3) 0.007(3) 0.005(2) 0.005(2) 0.011(3)
C20 0.037(4) 0.062(5) 0.026(4) 0.030(4) 0.018(3) 0.040(4)
C21 0.047(5) 0.046(5) 0.066(6) 0.040(4) 0.029(4) 0.034(4)
C22 0.031(4) 0.039(5) 0.046(4) 0.013(4) 0.011(4) 0.027(4)
C23 0.038(5) 0.065(6) 0.020(4) 0.013(4) 0.016(3) 0.045(4)
C24 0.056(5) 0.056(5) 0.021(4) 0.014(4) 0.021(4) 0.044(5)
C25 0.048(5) 0.052(5) 0.030(4) 0.027(4) 0.023(4) 0.033(4)
C26 0.032(3) 0.035(3) 0.018(3) 0.000(2) -0.009(2) 0.016(3)

loop_
_atom_type_symbol
_atom_type_description
_atom_type_scat_dispersion_real
_atom_type_scat_dispersion_imag
_atom_type_scat_source
C C 0.0033 0.0016 'International Tables Vol C Tables 4.2.6.8 and 6.1.1.4'
H H 0.0000 0.0000 'International Tables Vol C Tables 4.2.6.8 and 6.1.1.4'
Fe Fe 0.3463 0.8444 'International Tables Vol C Tables 4.2.6.8 and 6.1.1.4'
N N 0.0061 0.0033 'International Tables Vol C Tables 4.2.6.8 and 6.1.1.4'
O O 0.0106 0.0060 'International Tables Vol C Tables 4.2.6.8 and 6.1.1.4'

loop_
_geom_angle_atom_site_label_1
_geom_angle_atom_site_label_2
_geom_angle_atom_site_label_3
_geom_angle
_geom_angle_site_symmetry_1
_geom_angle_site_symmetry_3
O1 Fe1 O2 96.96(17) . .
O1 Fe1 O5 94.72(16) . 36
N4Aa C5Aa N3 115.0(16) . .
O1 Fe1 O6 94.08(15) . 20
C4Bb N4Bb C5B 108.0 . .
N4Bb C4Bb C3B 108.0 . .
C3Aa C4Aa N4A 105.8(15) . .
O1 Fe1 O7 93.66(17) . 34_545
N2c N2c C1 111(2) 18_544 .
O1 Fe1 N3 177.7(2) . .
O2 Fe1 O7 169.22(17) . 34_545
C2a C2a C1 111(2) 18_544 .
C5Aa N4Aa C4A 102.6(16) . .
C3Aa N3 Fe1 125.7(8) . .
C5Bb N3 Fe1 129.0(8) . .
C3Bb N3 Fe1 123.0(8) . .
C5Aa N3 Fe1 127.4(9) . .
C5Bb N3 C3B 108.0 . .
C5Aa N3 C3A 106.2(11) . .
O2 Fe1 N3 85.32(19) . .
O5 Fe1 O2 90.93(17) 36 .
O5 Fe1 O6 171.18(18) 36 20
O5 Fe1 O7 90.05(18) 36 34_545
O5 Fe1 N3 85.4(2) 36 .
O6 Fe1 O2 88.60(17) 20 .
O6 Fe1 O7 88.79(17) 20 34_545
O6 Fe1 N3 85.8(2) 20 .
O7 Fe1 N3 84.06(19) 34_545 .
O1 Fe2 O3 92.97(14) . 18_544
O1 Fe2 O3 92.97(14) . .
O1 Fe2 O4 94.83(14) . 36
O1 Fe2 O4 94.83(14) . 19_655
O1 Fe2 N1 180.0(5) . .
O3 Fe2 O3 174.1(3) . 18_544
O3 Fe2 O4 90.90(18) . 36
O3 Fe2 O4 88.60(18) 18_544 36
O3 Fe2 O4 90.91(18) 18_544 19_655
O3 Fe2 O4 88.59(18) . 19_655
O3 Fe2 N1 87.03(14) 18_544 .
O3 Fe2 N1 87.03(14) . .
O4 Fe2 O4 170.3(3) 19_655 36
O4 Fe2 N1 85.17(14) 19_655 .
O4 Fe2 N1 85.17(14) 36 .
Fe1 O1 Fe1 121.1(3) 18_544 .
Fe2 O1 Fe1 119.45(15) . .
Fe2 O1 Fe1 119.45(15) . 18_544
N3 C5Bb N4B 108.0 . .
C6 O2 Fe1 131.0(4) . .
N3 C3Bb C4B 108.0 . .
N3 C3Aa C4A 109.9(16) . .
C6 O3 Fe2 131.1(4) . .
C26 O4 Fe2 133.4(4) . 19_655
C26 O5 Fe1 127.4(5) . 30
C19 O6 Fe1 124.8(4) . 21
C19 O7 Fe1 135.5(4) . 28
C1 N1 Fe2 127.0(10) . .
C1 N1 Fe2 127.0(10) 18_544 .
C1 N1 C1 106(2) . 18_544
N1 C1 N2 105(2) . .
N1 C1 C2 105(2) . .
O2 C6 C7 117.5(6) . .
O3 C6 O2 124.5(5) . .
O3 C6 C7 117.9(6) . .
C8 C7 C6 117.1(6) . .
C8 C7 C12 119.2(6) . .
C12 C7 C6 123.6(6) . .
C7 C8 C9 119.0(7) . .
C10 C9 C8 121.5(7) . .
C9 C10 C11 118.5(6) . .
C9 C10 C13 119.2(6) . .
C11 C10 C13 122.3(6) . .
C12 C11 C10 121.3(7) . .
C11 C12 C7 120.4(7) . .
C14 C13 C10 119.8(6) . .
C14 C13 C18 118.4(6) . .
C18 C13 C10 121.7(6) . .
C13 C14 C15 123.0(7) . .
C14 C15 C20 120.1(6) . .
C16 C15 C14 118.0(6) . .
C16 C15 C20 121.9(6) . .
C17 C16 C15 120.6(6) . .
C16 C17 C18 119.8(6) . .
C16 C17 C19 119.9(6) . .
C18 C17 C19 120.2(6) . .
C13 C18 C17 120.1(6) . .
O6 C19 C17 116.6(5) . .
O7 C19 O6 125.9(6) . .
O7 C19 C17 117.5(6) . .
C21 C20 C15 121.9(7) . .
C21 C20 C25 117.3(7) . .
C25 C20 C15 120.8(7) . .
C20 C21 C22 121.1(7) . .
C23 C22 C21 119.5(7) . .
C22 C23 C26 119.2(7) . .
C24 C23 C22 120.7(6) . .
C24 C23 C26 120.1(7) . .
C23 C24 C25 120.3(7) . .
C24 C25 C20 121.0(7) . .
O4 C26 C23 116.7(7) . .
O5 C26 O4 125.7(7) . .
O5 C26 C23 117.6(7) . .

loop_
_geom_bond_atom_site_label_1
_geom_bond_atom_site_label_2
_geom_bond_distance
_geom_bond_site_symmetry_2
Fe1 O1 1.914(3) .
Fe1 O2 2.040(4) .
Fe1 O5 2.016(4) 36
Fe1 O6 2.017(4) 20
Fe1 O7 2.052(4) 34_545
N2c N2 1.16(12) 18_544
Fe1 N3 2.099(5) .
C5Bb N4B 1.4200 .
N4Bb C4B 1.4200 .
C4Bb C3B 1.4200 .
N2c C1 1.408(18) .
C2a C2 1.16(12) 18_544
C3Aa C4A 1.39(2) .
N4Aa C4A 1.47(3) .
N4Aa C5A 1.33(2) .
Fe2 O1 1.905(6) .
Fe2 O3 1.997(4) .
Fe2 O3 1.997(4) 18_544
Fe2 O4 2.003(5) 19_655
Fe2 O4 2.003(5) 36
Fe2 N1 2.044(8) .
O1 Fe1 1.914(3) 18_544
O2 C6 1.277(8) .
O3 C6 1.243(8) .
O4 Fe2 2.003(5) 19_655
O4 C26 1.288(8) .
O5 Fe1 2.016(4) 30
O5 C26 1.247(8) .
O6 Fe1 2.018(4) 21
O6 C19 1.269(7) .
O7 Fe1 2.052(4) 28
O7 C19 1.238(7) .
N1 C1 1.373(16) .
N1 C1 1.373(16) 18_544
N3 C5B 1.4200 .
N3 C3B 1.4200 .
N3 C3A 1.339(15) .
N3 C5A 1.339(18) .
C1 C2 1.408(18) .
C6 C7 1.481(9) .
C7 C8 1.388(10) .
C7 C12 1.407(9) .
C8 C9 1.409(10) .
C9 C10 1.377(10) .
C10 C11 1.389(10) .
C10 C13 1.490(9) .
C11 C12 1.367(9) .
C13 C14 1.360(10) .
C13 C18 1.388(10) .
C14 C15 1.411(10) .
C15 C16 1.384(10) .
C15 C20 1.491(9) .
C16 C17 1.377(9) .
C17 C18 1.421(9) .
C17 C19 1.487(9) .
C20 C21 1.380(11) .
C20 C25 1.411(10) .
C21 C22 1.393(10) .
C22 C23 1.365(10) .
C23 C24 1.362(10) .
C23 C26 1.499(10) .
C24 C25 1.364(10) .

loop_
_platon_squeeze_void_nr
_platon_squeeze_void_average_x
_platon_squeeze_void_average_y
_platon_squeeze_void_average_z
_platon_squeeze_void_volume
_platon_squeeze_void_count_electrons
_platon_squeeze_void_content
1 -0.008 -0.028 -0.001 31726 6483 ' '
